data_4106229
loop_
_publ_author_name
'Wade, Casey R.'
'Lin, Tzu-Pin'
'Nelson, Ryan C.'
'Mader, Elizabeth A.'
'Miller, Jeffrey T.'
'Gabba\"i, Fran\,cois P'

_publ_section_title
;
 Synthesis, Structure, and Properties of a T-Shaped 14-Electron
 Stiboranyl-Gold Complex
;
_journal_coden_ASTM JACSAT
_journal_issue 23
_journal_name_full 'Journal of the American Chemical Society'
_journal_page_first 8948
_journal_page_last 8955
_journal_paper_doi 10.1021/ja201092g
_journal_volume 133
_journal_year 2011
_chemical_formula_moiety 'C32 H22 Au Sb'
_chemical_formula_sum 'C64 H44 Au2 Sb2'
_chemical_formula_weight 1450.42
_space_group_IT_number 2
_symmetry_cell_setting triclinic
_symmetry_space_group_name_Hall '-P 1'
_symmetry_space_group_name_H-M 'P -1'
_atom_sites_solution_hydrogens geom
_atom_sites_solution_primary direct
_atom_sites_solution_secondary difmap
_audit_creation_method SHELXL-97
_cell_angle_alpha 86.286(3)
_cell_angle_beta 82.757(3)
_cell_angle_gamma 69.417(3)
_cell_formula_units_Z 2
_cell_length_a 12.386(3)
_cell_length_b 14.009(3)
_cell_length_c 14.412(3)
_cell_measurement_reflns_used 5038
_cell_measurement_temperature 110(2)
_cell_measurement_theta_max 25.52
_cell_measurement_theta_min 2.24
_cell_volume 2321.8(9)
_computing_cell_refinement 'SAINT+ ver. (Bruker, 2001)'
_computing_data_collection APEX2
_computing_data_reduction 'SAINT+ ver. (Bruker, 2001)'
_computing_structure_refinement 'SHELXL-97 (Sheldrick, 1997)'
_computing_structure_solution 'SHELXS-97 (Sheldrick, 1990)'
_diffrn_ambient_temperature 110(2)
_diffrn_measured_fraction_theta_full 0.997
_diffrn_measured_fraction_theta_max 0.997
_diffrn_measurement_device_type 'Bruker SMART APEX II CCD area detector'
_diffrn_measurement_method 'phi and omega scans'
_diffrn_radiation_monochromator graphite
_diffrn_radiation_source 'fine-focus sealed tube'
_diffrn_radiation_type MoK\a
_diffrn_radiation_wavelength 0.71073
_diffrn_reflns_av_R_equivalents 0.0457
_diffrn_reflns_av_sigmaI/netI 0.0582
_diffrn_reflns_limit_h_max 14
_diffrn_reflns_limit_h_min -14
_diffrn_reflns_limit_k_max 16
_diffrn_reflns_limit_k_min -16
_diffrn_reflns_limit_l_max 17
_diffrn_reflns_limit_l_min -17
_diffrn_reflns_number 22264
_diffrn_reflns_theta_full 25.00
_diffrn_reflns_theta_max 25.00
_diffrn_reflns_theta_min 1.42
_exptl_absorpt_coefficient_mu 7.494
_exptl_absorpt_correction_T_max 1.000000
_exptl_absorpt_correction_T_min 0.440095
_exptl_absorpt_correction_type multi-scan
_exptl_absorpt_process_details SADABS
_exptl_crystal_colour yellow
_exptl_crystal_density_diffrn 2.075
_exptl_crystal_description plate
_exptl_crystal_F_000 1376
_exptl_crystal_size_max 0.25
_exptl_crystal_size_mid 0.15
_exptl_crystal_size_min 0.07
_refine_diff_density_max 2.845
_refine_diff_density_min -1.669
_refine_diff_density_rms 0.283
_refine_ls_extinction_method none
_refine_ls_goodness_of_fit_ref 1.043
_refine_ls_hydrogen_treatment constr
_refine_ls_matrix_type full
_refine_ls_number_parameters 613
_refine_ls_number_reflns 8148
_refine_ls_number_restraints 0
_refine_ls_restrained_S_all 1.043
_refine_ls_R_factor_all 0.0506
_refine_ls_R_factor_gt 0.0370
_refine_ls_shift/su_max 0.001
_refine_ls_shift/su_mean 0.000
_refine_ls_structure_factor_coef Fsqd
_refine_ls_weighting_details 'calc w=1/[\s^2^(Fo^2^)+(0.0540P)^2^+6.9500P] where P=(Fo^2^+2Fc^2^)/3'
_refine_ls_weighting_scheme calc
_refine_ls_wR_factor_gt 0.0936
_refine_ls_wR_factor_ref 0.1085
_reflns_number_gt 6665
_reflns_number_total 8148
_reflns_threshold_expression >2sigma(I)
_cod_data_source_file ja201092g_si_002.cif
_cod_data_source_block s
_cod_depositor_comments
;
 Updated bibliographic information.

 Antanas Vaitkus,
 2019-10-11
;
_cod_original_cell_volume 2321.9(10)
_cod_database_code 4106229

loop_
_symmetry_equiv_pos_as_xyz
'x, y, z'
'-x, -y, -z'

loop_
_atom_site_label
_atom_site_type_symbol
_atom_site_fract_x
_atom_site_fract_y
_atom_site_fract_z
_atom_site_U_iso_or_equiv
_atom_site_adp_type
_atom_site_occupancy
_atom_site_symmetry_multiplicity
_atom_site_calc_flag
_atom_site_refinement_flags
Au1 Au 0.56021(3) 0.65814(3) 0.31909(2) 0.02353(11) Uani 1 1 d .
Au2 Au 0.41740(3) 0.82666(3) 0.17139(2) 0.02100(11) Uani 1 1 d .
Sb1 Sb 0.71012(5) 0.51314(4) 0.42479(4) 0.02270(15) Uani 1 1 d .
Sb2 Sb 0.29070(5) 0.93147(4) 0.02792(4) 0.01954(15) Uani 1 1 d .
C1 C 0.5183(7) 0.5452(7) 0.2656(6) 0.023(2) Uani 1 1 d .
C2 C 0.4567(8) 0.5591(7) 0.1912(6) 0.030(2) Uani 1 1 d .
H2A H 0.4416 0.6218 0.1569 0.036 Uiso 1 1 calc R
C3 C 0.4137(8) 0.4869(7) 0.1614(7) 0.033(2) Uani 1 1 d .
H3A H 0.3677 0.5027 0.1107 0.040 Uiso 1 1 calc R
C4 C 0.4385(8) 0.3951(7) 0.2056(6) 0.027(2) Uani 1 1 d .
H4A H 0.4094 0.3462 0.1861 0.033 Uiso 1 1 calc R
C5 C 0.5331(8) 0.2753(7) 0.3274(7) 0.033(2) Uani 1 1 d .
H5A H 0.5056 0.2257 0.3071 0.040 Uiso 1 1 calc R
C6 C 0.5959(9) 0.2529(8) 0.4004(8) 0.042(3) Uani 1 1 d .
H6A H 0.6113 0.1884 0.4317 0.051 Uiso 1 1 calc R
C7 C 0.6399(8) 0.3262(8) 0.4313(7) 0.034(2) Uani 1 1 d .
H7A H 0.6848 0.3102 0.4826 0.041 Uiso 1 1 calc R
C8 C 0.6167(8) 0.4194(7) 0.3861(6) 0.027(2) Uani 1 1 d .
C9 C 0.5482(7) 0.4466(7) 0.3102(6) 0.023(2) Uani 1 1 d .
C10 C 0.5067(8) 0.3715(7) 0.2798(6) 0.025(2) Uani 1 1 d .
C11 C 0.6008(8) 0.7675(7) 0.3793(6) 0.025(2) Uani 1 1 d .
C12 C 0.5728(8) 0.8654(7) 0.3485(6) 0.027(2) Uani 1 1 d .
H12A H 0.5353 0.8834 0.2931 0.033 Uiso 1 1 calc R
C13 C 0.5945(9) 0.9422(7) 0.3916(7) 0.035(2) Uani 1 1 d .
H13A H 0.5725 1.0093 0.3650 0.042 Uiso 1 1 calc R
C14 C 0.6467(8) 0.9211(7) 0.4710(7) 0.033(2) Uani 1 1 d .
H14A H 0.6596 0.9735 0.5016 0.039 Uiso 1 1 calc R
C15 C 0.7399(8) 0.7965(7) 0.5895(6) 0.027(2) Uani 1 1 d .
H15A H 0.7536 0.8486 0.6200 0.032 Uiso 1 1 calc R
C16 C 0.7759(8) 0.6998(7) 0.6247(6) 0.031(2) Uani 1 1 d .
H16A H 0.8128 0.6854 0.6805 0.037 Uiso 1 1 calc R
C17 C 0.7602(8) 0.6222(8) 0.5811(6) 0.032(2) Uani 1 1 d .
H17A H 0.7891 0.5540 0.6046 0.039 Uiso 1 1 calc R
C18 C 0.7014(7) 0.6448(7) 0.5021(6) 0.024(2) Uani 1 1 d .
C19 C 0.6622(7) 0.7423(7) 0.4623(6) 0.0209(19) Uani 1 1 d .
C20 C 0.6821(7) 0.8204(7) 0.5080(6) 0.026(2) Uani 1 1 d .
C21 C 0.8063(7) 0.3999(6) 0.5203(6) 0.0202(19) Uani 1 1 d .
C22 C 0.7494(8) 0.3872(7) 0.6073(7) 0.031(2) Uani 1 1 d .
H22A H 0.6737 0.4333 0.6260 0.037 Uiso 1 1 calc R
C23 C 0.8024(8) 0.3084(7) 0.6658(6) 0.028(2) Uani 1 1 d .
H23A H 0.7630 0.2995 0.7249 0.033 Uiso 1 1 calc R
C24 C 0.9122(8) 0.2420(7) 0.6394(7) 0.032(2) Uani 1 1 d .
H24A H 0.9483 0.1862 0.6793 0.038 Uiso 1 1 calc R
C25 C 0.9692(8) 0.2569(7) 0.5554(7) 0.033(2) Uani 1 1 d .
H25A H 1.0458 0.2119 0.5375 0.039 Uiso 1 1 calc R
C26 C 0.9169(8) 0.3365(7) 0.4963(7) 0.029(2) Uani 1 1 d .
H26A H 0.9581 0.3471 0.4387 0.034 Uiso 1 1 calc R
C27 C 0.8470(8) 0.5056(7) 0.3180(6) 0.023(2) Uani 1 1 d .
C28 C 0.8647(8) 0.4483(7) 0.2409(6) 0.029(2) Uani 1 1 d .
H28A H 0.8150 0.4117 0.2327 0.035 Uiso 1 1 calc R
C29 C 0.9589(8) 0.4450(7) 0.1737(7) 0.030(2) Uani 1 1 d .
H29A H 0.9726 0.4066 0.1187 0.036 Uiso 1 1 calc R
C30 C 1.0299(8) 0.4962(7) 0.1870(6) 0.029(2) Uani 1 1 d .
H30A H 1.0936 0.4926 0.1414 0.035 Uiso 1 1 calc R
C31 C 1.0123(8) 0.5519(7) 0.2633(7) 0.033(2) Uani 1 1 d .
H31A H 1.0627 0.5878 0.2715 0.040 Uiso 1 1 calc R
C32 C 0.9195(8) 0.5566(7) 0.3304(7) 0.034(2) Uani 1 1 d .
H32A H 0.9066 0.5955 0.3849 0.041 Uiso 1 1 calc R
C33 C 0.5561(8) 0.7664(7) 0.0734(6) 0.0219(19) Uani 1 1 d .
C34 C 0.6548(8) 0.6851(7) 0.0901(6) 0.027(2) Uani 1 1 d .
H34A H 0.6546 0.6483 0.1478 0.032 Uiso 1 1 calc R
C35 C 0.7553(9) 0.6542(7) 0.0262(7) 0.032(2) Uani 1 1 d .
H35A H 0.8201 0.5969 0.0409 0.039 Uiso 1 1 calc R
C36 C 0.7608(8) 0.7048(6) -0.0554(6) 0.026(2) Uani 1 1 d .
H36A H 0.8305 0.6852 -0.0969 0.031 Uiso 1 1 calc R
C37 C 0.6682(8) 0.8410(6) -0.1642(6) 0.025(2) Uani 1 1 d .
H37A H 0.7385 0.8219 -0.2050 0.029 Uiso 1 1 calc R
C38 C 0.5768(8) 0.9187(7) -0.1890(7) 0.030(2) Uani 1 1 d .
H38A H 0.5829 0.9541 -0.2468 0.035 Uiso 1 1 calc R
C39 C 0.4717(8) 0.9485(6) -0.1304(6) 0.023(2) Uani 1 1 d .
H39A H 0.4067 1.0033 -0.1489 0.027 Uiso 1 1 calc R
C40 C 0.4629(7) 0.8981(6) -0.0461(6) 0.0191(18) Uani 1 1 d .
C41 C 0.5588(7) 0.8179(6) -0.0154(6) 0.0187(18) Uani 1 1 d .
C42 C 0.6632(8) 0.7869(7) -0.0797(6) 0.026(2) Uani 1 1 d .
C43 C 0.2817(7) 0.9051(6) 0.2652(6) 0.0206(19) Uani 1 1 d .
C44 C 0.2801(8) 0.8831(7) 0.3596(6) 0.030(2) Uani 1 1 d .
H44A H 0.3421 0.8269 0.3805 0.036 Uiso 1 1 calc R
C45 C 0.1925(9) 0.9386(8) 0.4268(7) 0.035(2) Uani 1 1 d .
H45A H 0.1959 0.9194 0.4911 0.042 Uiso 1 1 calc R
C46 C 0.1027(9) 1.0198(8) 0.3999(7) 0.036(2) Uani 1 1 d .
H46A H 0.0421 1.0570 0.4450 0.043 Uiso 1 1 calc R
C47 C 0.0091(9) 1.1354(7) 0.2752(7) 0.032(2) Uani 1 1 d .
H47A H -0.0480 1.1756 0.3209 0.038 Uiso 1 1 calc R
C48 C 0.0030(8) 1.1613(7) 0.1828(7) 0.028(2) Uani 1 1 d .
H48A H -0.0574 1.2204 0.1644 0.034 Uiso 1 1 calc R
C49 C 0.0859(8) 1.1009(7) 0.1142(6) 0.024(2) Uani 1 1 d .
H49A H 0.0788 1.1172 0.0497 0.029 Uiso 1 1 calc R
C50 C 0.1753(7) 1.0201(6) 0.1402(6) 0.0202(19) Uani 1 1 d .
C51 C 0.1882(8) 0.9882(7) 0.2364(6) 0.024(2) Uani 1 1 d .
C52 C 0.1002(8) 1.0487(7) 0.3033(6) 0.025(2) Uani 1 1 d .
C53 C 0.2100(8) 1.0252(7) -0.0854(6) 0.027(2) Uani 1 1 d .
C54 C 0.2132(7) 1.1228(7) -0.1003(6) 0.026(2) Uani 1 1 d .
H54A H 0.2356 1.1532 -0.0525 0.032 Uiso 1 1 calc R
C55 C 0.1855(8) 1.1764(8) -0.1808(7) 0.035(2) Uani 1 1 d .
H55A H 0.1870 1.2438 -0.1886 0.041 Uiso 1 1 calc R
C56 C 0.1550(9) 1.1318(9) -0.2519(8) 0.048(3) Uani 1 1 d .
H56A H 0.1378 1.1679 -0.3094 0.057 Uiso 1 1 calc R
C57 C 0.1495(9) 1.0362(9) -0.2390(8) 0.047(3) Uani 1 1 d .
H57A H 0.1265 1.0072 -0.2874 0.056 Uiso 1 1 calc R
C58 C 0.1766(8) 0.9813(8) -0.1578(7) 0.036(3) Uani 1 1 d .
H58A H 0.1730 0.9146 -0.1501 0.044 Uiso 1 1 calc R
C59 C 0.2427(8) 0.8034(7) 0.0163(6) 0.024(2) Uani 1 1 d .
C60 C 0.3139(9) 0.7246(7) -0.0420(6) 0.030(2) Uani 1 1 d .
H60A H 0.3830 0.7291 -0.0758 0.036 Uiso 1 1 calc R
C61 C 0.2828(9) 0.6394(7) -0.0501(7) 0.036(2) Uani 1 1 d .
H61A H 0.3299 0.5861 -0.0906 0.043 Uiso 1 1 calc R
C62 C 0.1845(9) 0.6323(7) 0.0003(7) 0.034(2) Uani 1 1 d .
H62A H 0.1646 0.5733 -0.0039 0.041 Uiso 1 1 calc R
C63 C 0.1138(8) 0.7112(8) 0.0574(7) 0.034(2) Uani 1 1 d .
H63A H 0.0444 0.7071 0.0910 0.040 Uiso 1 1 calc R
C64 C 0.1446(8) 0.7959(7) 0.0653(6) 0.028(2) Uani 1 1 d .
H64A H 0.0968 0.8494 0.1053 0.034 Uiso 1 1 calc R

loop_
_atom_site_aniso_label
_atom_site_aniso_U_11
_atom_site_aniso_U_22
_atom_site_aniso_U_33
_atom_site_aniso_U_23
_atom_site_aniso_U_13
_atom_site_aniso_U_12
Au1 0.0255(2) 0.0234(2) 0.0240(2) 0.00063(15) -0.00473(15) -0.01081(16)
Au2 0.0242(2) 0.02150(19) 0.01910(19) 0.00203(14) -0.00333(14) -0.01022(15)
Sb1 0.0228(3) 0.0229(3) 0.0238(3) -0.0007(3) -0.0028(3) -0.0094(3)
Sb2 0.0202(3) 0.0198(3) 0.0207(3) 0.0011(2) -0.0038(2) -0.0093(2)
C1 0.023(5) 0.027(5) 0.022(5) -0.009(4) 0.005(4) -0.013(4)
C2 0.038(6) 0.037(6) 0.022(5) 0.003(4) -0.004(4) -0.022(5)
C3 0.036(6) 0.036(6) 0.027(5) -0.001(4) -0.010(4) -0.010(5)
C4 0.032(5) 0.026(5) 0.029(5) -0.005(4) -0.005(4) -0.015(4)
C5 0.033(6) 0.027(5) 0.047(6) -0.001(5) -0.012(5) -0.017(5)
C6 0.048(7) 0.025(5) 0.061(7) 0.012(5) -0.021(6) -0.017(5)
C7 0.035(6) 0.043(6) 0.031(6) 0.006(5) -0.010(5) -0.021(5)
C8 0.029(5) 0.032(5) 0.026(5) 0.002(4) -0.010(4) -0.017(4)
C9 0.018(5) 0.031(5) 0.020(5) -0.002(4) 0.002(4) -0.009(4)
C10 0.022(5) 0.024(5) 0.027(5) -0.002(4) 0.002(4) -0.006(4)
C11 0.027(5) 0.024(5) 0.024(5) -0.009(4) -0.002(4) -0.009(4)
C12 0.026(5) 0.028(5) 0.030(5) -0.002(4) -0.009(4) -0.010(4)
C13 0.041(6) 0.025(5) 0.044(6) 0.005(5) -0.013(5) -0.015(5)
C14 0.035(6) 0.030(5) 0.038(6) -0.002(5) -0.008(5) -0.016(5)
C15 0.031(5) 0.040(6) 0.014(4) -0.006(4) -0.002(4) -0.017(5)
C16 0.040(6) 0.033(6) 0.021(5) -0.002(4) -0.008(4) -0.012(5)
C17 0.035(6) 0.033(6) 0.029(5) -0.001(4) -0.003(4) -0.012(5)
C18 0.021(5) 0.028(5) 0.020(5) -0.005(4) 0.006(4) -0.008(4)
C19 0.013(4) 0.027(5) 0.026(5) 0.002(4) 0.000(4) -0.013(4)
C20 0.018(5) 0.027(5) 0.031(5) -0.007(4) 0.009(4) -0.009(4)
C21 0.023(5) 0.025(5) 0.015(4) 0.001(4) -0.010(4) -0.009(4)
C22 0.025(5) 0.031(5) 0.037(6) 0.000(4) -0.007(4) -0.009(4)
C23 0.033(6) 0.029(5) 0.026(5) -0.002(4) -0.003(4) -0.017(5)
C24 0.038(6) 0.025(5) 0.033(6) 0.007(4) -0.009(5) -0.011(5)
C25 0.026(5) 0.031(5) 0.043(6) -0.006(5) -0.010(5) -0.010(4)
C26 0.026(5) 0.030(5) 0.031(5) 0.001(4) -0.006(4) -0.010(4)
C27 0.026(5) 0.028(5) 0.016(4) 0.001(4) -0.004(4) -0.008(4)
C28 0.023(5) 0.031(5) 0.029(5) -0.009(4) -0.005(4) -0.002(4)
C29 0.029(6) 0.027(5) 0.028(5) -0.012(4) -0.002(4) 0.000(4)
C30 0.029(5) 0.026(5) 0.029(5) 0.002(4) 0.012(4) -0.011(4)
C31 0.034(6) 0.027(5) 0.042(6) -0.001(5) 0.000(5) -0.017(5)
C32 0.034(6) 0.036(6) 0.041(6) -0.009(5) 0.002(5) -0.023(5)
C33 0.027(5) 0.026(5) 0.017(4) -0.001(4) -0.004(4) -0.014(4)
C34 0.038(6) 0.020(5) 0.027(5) 0.005(4) -0.011(4) -0.013(4)
C35 0.035(6) 0.015(5) 0.045(6) -0.004(4) 0.000(5) -0.009(4)
C36 0.030(5) 0.022(5) 0.024(5) -0.009(4) 0.005(4) -0.010(4)
C37 0.031(5) 0.022(5) 0.025(5) -0.003(4) -0.004(4) -0.014(4)
C38 0.037(6) 0.032(6) 0.029(5) -0.001(4) -0.004(4) -0.024(5)
C39 0.025(5) 0.021(5) 0.022(5) 0.003(4) -0.005(4) -0.009(4)
C40 0.023(5) 0.018(4) 0.020(4) -0.003(4) -0.003(4) -0.011(4)
C41 0.023(5) 0.016(4) 0.020(5) -0.004(4) -0.001(4) -0.012(4)
C42 0.031(5) 0.023(5) 0.031(5) -0.010(4) -0.007(4) -0.014(4)
C43 0.024(5) 0.023(5) 0.021(5) -0.004(4) -0.001(4) -0.016(4)
C44 0.036(6) 0.030(5) 0.028(5) 0.002(4) 0.000(4) -0.019(5)
C45 0.045(7) 0.040(6) 0.027(5) -0.008(5) 0.003(5) -0.023(5)
C46 0.031(6) 0.042(6) 0.038(6) -0.014(5) 0.011(5) -0.020(5)
C47 0.040(6) 0.027(5) 0.034(6) -0.010(4) 0.007(5) -0.018(5)
C48 0.020(5) 0.023(5) 0.042(6) -0.005(4) -0.002(4) -0.007(4)
C49 0.026(5) 0.026(5) 0.028(5) -0.002(4) -0.005(4) -0.017(4)
C50 0.023(5) 0.025(5) 0.018(4) 0.000(4) 0.000(4) -0.017(4)
C51 0.026(5) 0.027(5) 0.028(5) -0.006(4) 0.001(4) -0.023(4)
C52 0.025(5) 0.026(5) 0.030(5) -0.005(4) 0.006(4) -0.019(4)
C53 0.022(5) 0.029(5) 0.028(5) 0.006(4) -0.009(4) -0.006(4)
C54 0.021(5) 0.032(5) 0.027(5) 0.002(4) -0.009(4) -0.009(4)
C55 0.021(5) 0.041(6) 0.046(6) 0.008(5) -0.008(5) -0.016(5)
C56 0.036(6) 0.070(8) 0.046(7) 0.018(6) -0.017(5) -0.029(6)
C57 0.044(7) 0.070(8) 0.041(7) -0.001(6) -0.022(5) -0.032(6)
C58 0.034(6) 0.052(7) 0.033(6) 0.015(5) -0.016(5) -0.026(5)
C59 0.023(5) 0.025(5) 0.027(5) 0.006(4) -0.007(4) -0.010(4)
C60 0.039(6) 0.030(5) 0.026(5) -0.004(4) -0.003(4) -0.018(5)
C61 0.051(7) 0.028(5) 0.031(6) -0.005(4) -0.008(5) -0.015(5)
C62 0.040(6) 0.031(6) 0.041(6) 0.004(5) -0.018(5) -0.019(5)
C63 0.023(5) 0.042(6) 0.039(6) 0.008(5) -0.002(4) -0.017(5)
C64 0.030(5) 0.022(5) 0.034(5) 0.001(4) -0.012(4) -0.009(4)

loop_
_atom_type_symbol
_atom_type_description
_atom_type_scat_dispersion_real
_atom_type_scat_dispersion_imag
_atom_type_scat_source
C C 0.0033 0.0016 'International Tables Vol C Tables 4.2.6.8 and 6.1.1.4'
H H 0.0000 0.0000 'International Tables Vol C Tables 4.2.6.8 and 6.1.1.4'
Sb Sb -0.5866 1.5461 'International Tables Vol C Tables 4.2.6.8 and 6.1.1.4'
Au Au -2.0133 8.8022 'International Tables Vol C Tables 4.2.6.8 and 6.1.1.4'

loop_
_geom_angle_atom_site_label_1
_geom_angle_atom_site_label_2
_geom_angle_atom_site_label_3
_geom_angle
C11 Au1 C1 177.0(3)
C11 Au1 Sb1 88.8(3)
C1 Au1 Sb1 89.2(3)
C11 Au1 Au2 90.5(3)
C1 Au1 Au2 91.8(3)
Sb1 Au1 Au2 171.270(19)
C33 Au2 C43 172.4(3)
C33 Au2 Sb2 88.5(2)
C43 Au2 Sb2 88.7(2)
C33 Au2 Au1 87.3(2)
C43 Au2 Au1 97.0(2)
Sb2 Au2 Au1 166.761(18)
C27 Sb1 C21 98.9(3)
C27 Sb1 C8 108.6(3)
C21 Sb1 C8 93.8(3)
C27 Sb1 C18 101.5(3)
C21 Sb1 C18 96.0(3)
C8 Sb1 C18 146.4(3)
C27 Sb1 Au1 89.0(2)
C21 Sb1 Au1 172.0(2)
C8 Sb1 Au1 82.6(2)
C18 Sb1 Au1 83.4(2)
C59 Sb2 C53 100.4(3)
C59 Sb2 C50 106.7(3)
C53 Sb2 C50 97.3(3)
C59 Sb2 C40 107.1(3)
C53 Sb2 C40 92.5(3)
C50 Sb2 C40 142.4(3)
C59 Sb2 Au2 87.5(2)
C53 Sb2 Au2 171.4(2)
C50 Sb2 Au2 83.6(2)
C40 Sb2 Au2 81.8(2)
C2 C1 C9 116.0(8)
C2 C1 Au1 123.8(7)
C9 C1 Au1 120.2(6)
C1 C2 C3 124.5(9)
C1 C2 H2A 117.8
C3 C2 H2A 117.8
C4 C3 C2 119.3(9)
C4 C3 H3A 120.3
C2 C3 H3A 120.3
C3 C4 C10 120.5(9)
C3 C4 H4A 119.8
C10 C4 H4A 119.8
C6 C5 C10 121.7(9)
C6 C5 H5A 119.2
C10 C5 H5A 119.2
C5 C6 C7 120.0(9)
C5 C6 H6A 120.0
C7 C6 H6A 120.0
C8 C7 C6 119.7(9)
C8 C7 H7A 120.2
C6 C7 H7A 120.2
C7 C8 C9 121.7(8)
C7 C8 Sb1 115.8(6)
C9 C8 Sb1 121.9(6)
C8 C9 C1 122.3(8)
C8 C9 C10 117.6(8)
C1 C9 C10 120.1(8)
C4 C10 C5 121.2(9)
C4 C10 C9 119.5(8)
C5 C10 C9 119.3(8)
C12 C11 C19 115.5(8)
C12 C11 Au1 124.6(7)
C19 C11 Au1 119.9(6)
C11 C12 C13 125.3(9)
C11 C12 H12A 117.3
C13 C12 H12A 117.3
C14 C13 C12 119.9(9)
C14 C13 H13A 120.1
C12 C13 H13A 120.1
C13 C14 C20 119.5(9)
C13 C14 H14A 120.3
C20 C14 H14A 120.3
C16 C15 C20 120.6(9)
C16 C15 H15A 119.7
C20 C15 H15A 119.7
C15 C16 C17 121.2(9)
C15 C16 H16A 119.4
C17 C16 H16A 119.4
C16 C17 C18 119.0(9)
C16 C17 H17A 120.5
C18 C17 H17A 120.5
C17 C18 C19 122.8(9)
C17 C18 Sb1 115.2(7)
C19 C18 Sb1 120.4(6)
C18 C19 C20 116.7(8)
C18 C19 C11 123.7(8)
C20 C19 C11 119.6(8)
C14 C20 C15 120.1(9)
C14 C20 C19 120.1(8)
C15 C20 C19 119.7(8)
C26 C21 C22 119.3(8)
C26 C21 Sb1 122.5(6)
C22 C21 Sb1 118.0(6)
C23 C22 C21 120.1(9)
C23 C22 H22A 120.0
C21 C22 H22A 120.0
C22 C23 C24 120.2(9)
C22 C23 H23A 119.9
C24 C23 H23A 119.9
C25 C24 C23 119.4(9)
C25 C24 H24A 120.3
C23 C24 H24A 120.3
C24 C25 C26 120.7(9)
C24 C25 H25A 119.6
C26 C25 H25A 119.6
C21 C26 C25 120.1(9)
C21 C26 H26A 120.0
C25 C26 H26A 120.0
C32 C27 C28 121.0(9)
C32 C27 Sb1 118.0(7)
C28 C27 Sb1 121.0(7)
C27 C28 C29 117.9(9)
C27 C28 H28A 121.0
C29 C28 H28A 121.0
C30 C29 C28 120.3(9)
C30 C29 H29A 119.8
C28 C29 H29A 119.8
C31 C30 C29 121.4(9)
C31 C30 H30A 119.3
C29 C30 H30A 119.3
C30 C31 C32 119.2(9)
C30 C31 H31A 120.4
C32 C31 H31A 120.4
C27 C32 C31 120.2(9)
C27 C32 H32A 119.9
C31 C32 H32A 119.9
C34 C33 C41 116.5(8)
C34 C33 Au2 124.4(6)
C41 C33 Au2 118.7(6)
C33 C34 C35 123.4(8)
C33 C34 H34A 118.3
C35 C34 H34A 118.3
C36 C35 C34 120.7(9)
C36 C35 H35A 119.7
C34 C35 H35A 119.7
C35 C36 C42 120.0(9)
C35 C36 H36A 120.0
C42 C36 H36A 120.0
C38 C37 C42 121.7(9)
C38 C37 H37A 119.2
C42 C37 H37A 119.2
C37 C38 C39 120.5(9)
C37 C38 H38A 119.8
C39 C38 H38A 119.8
C40 C39 C38 120.0(8)
C40 C39 H39A 120.0
C38 C39 H39A 120.0
C39 C40 C41 121.4(8)
C39 C40 Sb2 117.1(6)
C41 C40 Sb2 120.9(6)
C40 C41 C33 123.8(8)
C40 C41 C42 116.6(8)
C33 C41 C42 119.6(8)
C37 C42 C36 120.5(9)
C37 C42 C41 119.7(8)
C36 C42 C41 119.7(8)
C44 C43 C51 116.8(8)
C44 C43 Au2 121.9(7)
C51 C43 Au2 121.2(6)
C43 C44 C45 123.8(9)
C43 C44 H44A 118.1
C45 C44 H44A 118.1
C46 C45 C44 119.9(9)
C46 C45 H45A 120.0
C44 C45 H45A 120.0
C45 C46 C52 119.3(9)
C45 C46 H46A 120.4
C52 C46 H46A 120.4
C48 C47 C52 120.2(9)
C48 C47 H47A 119.9
C52 C47 H47A 119.9
C47 C48 C49 120.4(9)
C47 C48 H48A 119.8
C49 C48 H48A 119.8
C50 C49 C48 119.9(8)
C50 C49 H49A 120.0
C48 C49 H49A 120.0
C49 C50 C51 122.9(8)
C49 C50 Sb2 115.7(6)
C51 C50 Sb2 121.1(6)
C43 C51 C52 120.7(8)
C43 C51 C50 123.8(8)
C52 C51 C50 115.4(8)
C47 C52 C46 119.6(9)
C47 C52 C51 121.1(8)
C46 C52 C51 119.3(9)
C54 C53 C58 118.0(8)
C54 C53 Sb2 120.3(7)
C58 C53 Sb2 120.2(7)
C55 C54 C53 122.2(9)
C55 C54 H54A 118.9
C53 C54 H54A 118.9
C54 C55 C56 119.3(10)
C54 C55 H55A 120.3
C56 C55 H55A 120.3
C57 C56 C55 120.0(10)
C57 C56 H56A 120.0
C55 C56 H56A 120.0
C56 C57 C58 121.4(10)
C56 C57 H57A 119.3
C58 C57 H57A 119.3
C57 C58 C53 119.2(10)
C57 C58 H58A 120.4
C53 C58 H58A 120.4
C64 C59 C60 119.9(8)
C64 C59 Sb2 121.0(7)
C60 C59 Sb2 119.1(6)
C59 C60 C61 119.5(9)
C59 C60 H60A 120.3
C61 C60 H60A 120.3
C62 C61 C60 120.0(10)
C62 C61 H61A 120.0
C60 C61 H61A 120.0
C61 C62 C63 120.2(9)
C61 C62 H62A 119.9
C63 C62 H62A 119.9
C64 C63 C62 119.7(9)
C64 C63 H63A 120.1
C62 C63 H63A 120.1
C59 C64 C63 120.6(9)
C59 C64 H64A 119.7
C63 C64 H64A 119.7

loop_
_geom_bond_atom_site_label_1
_geom_bond_atom_site_label_2
_geom_bond_distance
Au1 C11 2.043(9)
Au1 C1 2.049(8)
Au1 Sb1 2.7486(8)
Au1 Au2 3.2551(7)
Au2 C33 2.045(9)
Au2 C43 2.046(9)
Au2 Sb2 2.7747(8)
Sb1 C27 2.120(9)
Sb1 C21 2.152(8)
Sb1 C8 2.168(9)
Sb1 C18 2.180(9)
Sb2 C59 2.101(9)
Sb2 C53 2.145(9)
Sb2 C50 2.152(8)
Sb2 C40 2.167(8)
C1 C2 1.359(12)
C1 C9 1.430(12)
C2 C3 1.409(13)
C2 H2A 0.9500
C3 C4 1.348(12)
C3 H3A 0.9500
C4 C10 1.397(12)
C4 H4A 0.9500
C5 C6 1.343(14)
C5 C10 1.421(12)
C5 H5A 0.9500
C6 C7 1.437(14)
C6 H6A 0.9500
C7 C8 1.373(13)
C7 H7A 0.9500
C8 C9 1.420(12)
C9 C10 1.435(12)
C11 C12 1.350(12)
C11 C19 1.456(12)
C12 C13 1.396(13)
C12 H12A 0.9500
C13 C14 1.351(13)
C13 H13A 0.9500
C14 C20 1.412(13)
C14 H14A 0.9500
C15 C16 1.354(13)
C15 C20 1.414(12)
C15 H15A 0.9500
C16 C17 1.372(13)
C16 H16A 0.9500
C17 C18 1.387(13)
C17 H17A 0.9500
C18 C19 1.390(12)
C19 C20 1.420(12)
C21 C26 1.360(12)
C21 C22 1.391(12)
C22 C23 1.368(12)
C22 H22A 0.9500
C23 C24 1.373(13)
C23 H23A 0.9500
C24 C25 1.366(13)
C24 H24A 0.9500
C25 C26 1.377(13)
C25 H25A 0.9500
C26 H26A 0.9500
C27 C32 1.361(12)
C27 C28 1.364(12)
C28 C29 1.409(13)
C28 H28A 0.9500
C29 C30 1.352(13)
C29 H29A 0.9500
C30 C31 1.341(13)
C30 H30A 0.9500
C31 C32 1.392(13)
C31 H31A 0.9500
C32 H32A 0.9500
C33 C34 1.382(12)
C33 C41 1.430(11)
C34 C35 1.402(13)
C34 H34A 0.9500
C35 C36 1.340(12)
C35 H35A 0.9500
C36 C42 1.408(13)
C36 H36A 0.9500
C37 C38 1.334(13)
C37 C42 1.399(12)
C37 H37A 0.9500
C38 C39 1.403(12)
C38 H38A 0.9500
C39 C40 1.377(11)
C39 H39A 0.9500
C40 C41 1.414(12)
C41 C42 1.440(12)
C43 C44 1.374(12)
C43 C51 1.406(12)
C44 C45 1.399(13)
C44 H44A 0.9500
C45 C46 1.358(14)
C45 H45A 0.9500
C46 C52 1.426(13)
C46 H46A 0.9500
C47 C48 1.363(13)
C47 C52 1.413(13)
C47 H47A 0.9500
C48 C49 1.410(12)
C48 H48A 0.9500
C49 C50 1.348(12)
C49 H49A 0.9500
C50 C51 1.440(12)
C51 C52 1.423(12)
C53 C54 1.384(12)
C53 C58 1.418(13)
C54 C55 1.354(12)
C54 H54A 0.9500
C55 C56 1.389(14)
C55 H55A 0.9500
C56 C57 1.364(15)
C56 H56A 0.9500
C57 C58 1.369(13)
C57 H57A 0.9500
C58 H58A 0.9500
C59 C64 1.359(12)
C59 C60 1.397(13)
C60 C61 1.393(13)
C60 H60A 0.9500
C61 C62 1.368(14)
C61 H61A 0.9500
C62 C63 1.387(14)
C62 H62A 0.9500
C63 C64 1.384(13)
C63 H63A 0.9500
C64 H64A 0.9500

loop_
_geom_torsion_atom_site_label_1
_geom_torsion_atom_site_label_2
_geom_torsion_atom_site_label_3
_geom_torsion_atom_site_label_4
_geom_torsion
C11 Au1 Au2 C33 103.4(3)
C1 Au1 Au2 C33 -78.5(3)
Sb1 Au1 Au2 C33 18.1(3)
C11 Au1 Au2 C43 -70.2(3)
C1 Au1 Au2 C43 107.9(3)
Sb1 Au1 Au2 C43 -155.5(3)
C11 Au1 Au2 Sb2 174.9(3)
C1 Au1 Au2 Sb2 -7.0(2)
Sb1 Au1 Au2 Sb2 89.54(14)
C11 Au1 Sb1 C27 -87.6(3)
C1 Au1 Sb1 C27 94.6(3)
Au2 Au1 Sb1 C27 -2.1(3)
C11 Au1 Sb1 C21 100.0(16)
C1 Au1 Sb1 C21 -77.8(16)
Au2 Au1 Sb1 C21 -174.6(16)
C11 Au1 Sb1 C8 163.5(4)
C1 Au1 Sb1 C8 -14.3(3)
Au2 Au1 Sb1 C8 -111.1(3)
C11 Au1 Sb1 C18 14.1(3)
C1 Au1 Sb1 C18 -163.6(3)
Au2 Au1 Sb1 C18 99.6(2)
C33 Au2 Sb2 C59 89.1(3)
C43 Au2 Sb2 C59 -98.0(3)
Au1 Au2 Sb2 C59 17.8(3)
C33 Au2 Sb2 C53 -67.4(17)
C43 Au2 Sb2 C53 105.5(17)
Au1 Au2 Sb2 C53 -138.7(17)
C33 Au2 Sb2 C50 -163.8(3)
C43 Au2 Sb2 C50 9.1(3)
Au1 Au2 Sb2 C50 124.9(2)
C33 Au2 Sb2 C40 -18.6(3)
C43 Au2 Sb2 C40 154.3(3)
Au1 Au2 Sb2 C40 -89.9(2)
C11 Au1 C1 C2 144(6)
Sb1 Au1 C1 C2 -168.4(8)
Au2 Au1 C1 C2 2.9(8)
C11 Au1 C1 C9 -32(7)
Sb1 Au1 C1 C9 15.3(7)
Au2 Au1 C1 C9 -173.4(6)
C9 C1 C2 C3 5.5(14)
Au1 C1 C2 C3 -171.0(7)
C1 C2 C3 C4 -3.3(15)
C2 C3 C4 C10 -0.4(14)
C10 C5 C6 C7 -1.0(17)
C5 C6 C7 C8 0.5(16)
C6 C7 C8 C9 1.1(15)
C6 C7 C8 Sb1 -170.6(8)
C27 Sb1 C8 C7 102.8(8)
C21 Sb1 C8 C7 2.1(8)
C18 Sb1 C8 C7 -104.7(9)
Au1 Sb1 C8 C7 -170.8(8)
C27 Sb1 C8 C9 -68.9(8)
C21 Sb1 C8 C9 -169.6(8)
C18 Sb1 C8 C9 83.6(9)
Au1 Sb1 C8 C9 17.5(7)
C7 C8 C9 C1 176.7(9)
Sb1 C8 C9 C1 -12.1(12)
C7 C8 C9 C10 -2.0(14)
Sb1 C8 C9 C10 169.2(6)
C2 C1 C9 C8 177.2(8)
Au1 C1 C9 C8 -6.3(12)
C2 C1 C9 C10 -4.2(12)
Au1 C1 C9 C10 172.4(6)
C3 C4 C10 C5 179.6(9)
C3 C4 C10 C9 1.4(14)
C6 C5 C10 C4 -178.1(10)
C6 C5 C10 C9 0.1(15)
C8 C9 C10 C4 179.7(8)
C1 C9 C10 C4 0.9(13)
C8 C9 C10 C5 1.4(13)
C1 C9 C10 C5 -177.3(8)
C1 Au1 C11 C12 -145(6)
Sb1 Au1 C11 C12 167.6(8)
Au2 Au1 C11 C12 -3.7(8)
C1 Au1 C11 C19 34(7)
Sb1 Au1 C11 C19 -13.7(7)
Au2 Au1 C11 C19 175.0(7)
C19 C11 C12 C13 -2.3(14)
Au1 C11 C12 C13 176.5(8)
C11 C12 C13 C14 -0.5(16)
C12 C13 C14 C20 1.9(15)
C20 C15 C16 C17 1.7(15)
C15 C16 C17 C18 -3.0(15)
C16 C17 C18 C19 3.2(14)
C16 C17 C18 Sb1 169.0(7)
C27 Sb1 C18 C17 -97.1(7)
C21 Sb1 C18 C17 3.3(7)
C8 Sb1 C18 C17 109.5(8)
Au1 Sb1 C18 C17 175.3(7)
C27 Sb1 C18 C19 69.1(7)
C21 Sb1 C18 C19 169.6(7)
C8 Sb1 C18 C19 -84.3(9)
Au1 Sb1 C18 C19 -18.5(6)
C17 C18 C19 C20 -1.8(13)
Sb1 C18 C19 C20 -167.0(6)
C17 C18 C19 C11 179.7(8)
Sb1 C18 C19 C11 14.6(11)
C12 C11 C19 C18 -177.8(8)
Au1 C11 C19 C18 3.3(12)
C12 C11 C19 C20 3.8(12)
Au1 C11 C19 C20 -175.1(6)
C13 C14 C20 C15 178.2(9)
C13 C14 C20 C19 -0.3(14)
C16 C15 C20 C14 -178.8(9)
C16 C15 C20 C19 -0.4(13)
C18 C19 C20 C14 178.9(8)
C11 C19 C20 C14 -2.6(12)
C18 C19 C20 C15 0.4(12)
C11 C19 C20 C15 178.9(8)
C27 Sb1 C21 C26 -10.8(8)
C8 Sb1 C21 C26 98.7(8)
C18 Sb1 C21 C26 -113.5(8)
Au1 Sb1 C21 C26 161.6(12)
C27 Sb1 C21 C22 173.7(7)
C8 Sb1 C21 C22 -76.8(7)
C18 Sb1 C21 C22 71.0(7)
Au1 Sb1 C21 C22 -14(2)
C26 C21 C22 C23 -3.4(13)
Sb1 C21 C22 C23 172.3(7)
C21 C22 C23 C24 0.6(14)
C22 C23 C24 C25 1.7(14)
C23 C24 C25 C26 -1.2(14)
C22 C21 C26 C25 3.8(13)
Sb1 C21 C26 C25 -171.6(7)
C24 C25 C26 C21 -1.6(14)
C21 Sb1 C27 C32 -80.5(8)
C8 Sb1 C27 C32 -177.6(7)
C18 Sb1 C27 C32 17.5(8)
Au1 Sb1 C27 C32 100.5(7)
C21 Sb1 C27 C28 97.0(7)
C8 Sb1 C27 C28 -0.1(8)
C18 Sb1 C27 C28 -164.9(7)
Au1 Sb1 C27 C28 -81.9(7)
C32 C27 C28 C29 -1.1(14)
Sb1 C27 C28 C29 -178.6(6)
C27 C28 C29 C30 1.0(14)
C28 C29 C30 C31 -0.7(15)
C29 C30 C31 C32 0.4(15)
C28 C27 C32 C31 0.9(15)
Sb1 C27 C32 C31 178.4(7)
C30 C31 C32 C27 -0.5(15)
C43 Au2 C33 C34 125(2)
Sb2 Au2 C33 C34 -166.6(7)
Au1 Au2 C33 C34 0.8(7)
C43 Au2 C33 C41 -47(3)
Sb2 Au2 C33 C41 21.1(6)
Au1 Au2 C33 C41 -171.4(6)
C41 C33 C34 C35 1.7(13)
Au2 C33 C34 C35 -170.7(7)
C33 C34 C35 C36 1.3(14)
C34 C35 C36 C42 -3.0(14)
C42 C37 C38 C39 -0.2(13)
C37 C38 C39 C40 0.8(13)
C38 C39 C40 C41 1.6(13)
C38 C39 C40 Sb2 -169.6(6)
C59 Sb2 C40 C39 107.3(7)
C53 Sb2 C40 C39 5.7(7)
C50 Sb2 C40 C39 -99.6(7)
Au2 Sb2 C40 C39 -167.9(6)
C59 Sb2 C40 C41 -63.9(7)
C53 Sb2 C40 C41 -165.6(7)
C50 Sb2 C40 C41 89.1(8)
Au2 Sb2 C40 C41 20.9(6)
C39 C40 C41 C33 176.9(8)
Sb2 C40 C41 C33 -12.3(11)
C39 C40 C41 C42 -4.4(12)
Sb2 C40 C41 C42 166.5(6)
C34 C33 C41 C40 175.8(8)
Au2 C33 C41 C40 -11.3(11)
C34 C33 C41 C42 -2.9(12)
Au2 C33 C41 C42 170.0(6)
C38 C37 C42 C36 179.6(8)
C38 C37 C42 C41 -2.8(13)
C35 C36 C42 C37 179.3(8)
C35 C36 C42 C41 1.7(13)
C40 C41 C42 C37 4.9(12)
C33 C41 C42 C37 -176.3(8)
C40 C41 C42 C36 -177.5(8)
C33 C41 C42 C36 1.3(12)
C33 Au2 C43 C44 -118(2)
Sb2 Au2 C43 C44 173.6(7)
Au1 Au2 C43 C44 5.5(7)
C33 Au2 C43 C51 58(3)
Sb2 Au2 C43 C51 -10.0(6)
Au1 Au2 C43 C51 -178.0(6)
C51 C43 C44 C45 -0.6(13)
Au2 C43 C44 C45 176.1(7)
C43 C44 C45 C46 -0.4(15)
C44 C45 C46 C52 -1.3(14)
C52 C47 C48 C49 1.4(13)
C47 C48 C49 C50 -3.5(13)
C48 C49 C50 C51 3.1(13)
C48 C49 C50 Sb2 177.5(6)
C59 Sb2 C50 C49 -99.7(6)
C53 Sb2 C50 C49 3.4(7)
C40 Sb2 C50 C49 107.1(7)
Au2 Sb2 C50 C49 174.8(6)
C59 Sb2 C50 C51 74.8(7)
C53 Sb2 C50 C51 177.9(6)
C40 Sb2 C50 C51 -78.4(8)
Au2 Sb2 C50 C51 -10.6(6)
C44 C43 C51 C52 3.2(12)
Au2 C43 C51 C52 -173.5(6)
C44 C43 C51 C50 -178.7(8)
Au2 C43 C51 C50 4.7(11)
C49 C50 C51 C43 -178.9(8)
Sb2 C50 C51 C43 7.0(11)
C49 C50 C51 C52 -0.6(12)
Sb2 C50 C51 C52 -174.7(6)
C48 C47 C52 C46 -177.2(8)
C48 C47 C52 C51 1.2(13)
C45 C46 C52 C47 -177.8(9)
C45 C46 C52 C51 3.8(13)
C43 C51 C52 C47 176.8(8)
C50 C51 C52 C47 -1.6(12)
C43 C51 C52 C46 -4.8(12)
C50 C51 C52 C46 176.8(8)
C59 Sb2 C53 C54 175.8(7)
C50 Sb2 C53 C54 67.3(8)
C40 Sb2 C53 C54 -76.4(8)
Au2 Sb2 C53 C54 -28(2)
C59 Sb2 C53 C58 -18.7(8)
C50 Sb2 C53 C58 -127.2(7)
C40 Sb2 C53 C58 89.1(8)
Au2 Sb2 C53 C58 137.3(14)
C58 C53 C54 C55 0.1(14)
Sb2 C53 C54 C55 166.0(7)
C53 C54 C55 C56 -1.3(15)
C54 C55 C56 C57 2.1(16)
C55 C56 C57 C58 -1.7(17)
C56 C57 C58 C53 0.5(17)
C54 C53 C58 C57 0.3(14)
Sb2 C53 C58 C57 -165.6(8)
C53 Sb2 C59 C64 -92.3(8)
C50 Sb2 C59 C64 8.6(8)
C40 Sb2 C59 C64 171.8(7)
Au2 Sb2 C59 C64 91.2(7)
C53 Sb2 C59 C60 88.5(7)
C50 Sb2 C59 C60 -170.6(7)
C40 Sb2 C59 C60 -7.3(8)
Au2 Sb2 C59 C60 -88.0(7)
C64 C59 C60 C61 0.8(14)
Sb2 C59 C60 C61 179.9(7)
C59 C60 C61 C62 -1.4(15)
C60 C61 C62 C63 1.9(15)
C61 C62 C63 C64 -1.7(15)
C60 C59 C64 C63 -0.7(14)
Sb2 C59 C64 C63 -179.8(7)
C62 C63 C64 C59 1.1(14)
